data_1545307
loop_
_publ_author_name
'Gao, Min'
'Lu, Li-Ping'

_publ_section_title
;
 3-Hydroxy-2-[(4-hydroxybenzyl)azaniumyl]propanoate monohydrate
;
_journal_coeditor_code HB4124
_journal_issue 2
_journal_name_full IUCrData
_journal_page_first x170271
_journal_paper_doi 10.1107/S2414314617002711
_journal_volume 2
_journal_year 2017
_chemical_formula_iupac 'C10 H13 N O4, H2 O'
_chemical_formula_moiety 'C10 H13 N O4, H2 O'
_chemical_formula_sum 'C10 H15 N O5'
_chemical_formula_weight 229.23
_chemical_name_systematic
;
3-Hydroxy-2-[(4-hydroxybenzyl)azaniumyl]propanoate monohydrate
;
_space_group_crystal_system orthorhombic
_space_group_IT_number 19
_space_group_name_Hall 'P 2ac 2ab'
_space_group_name_H-M_alt 'P 21 21 21'
_symmetry_space_group_name_Hall 'P 2ac 2ab'
_symmetry_space_group_name_H-M 'P 21 21 21'
_atom_sites_solution_hydrogens mixed
_atom_sites_solution_primary direct
_audit_creation_method SHELXL-2016/6
_cell_angle_alpha 90
_cell_angle_beta 90
_cell_angle_gamma 90
_cell_formula_units_Z 4
_cell_length_a 5.5140(11)
_cell_length_b 12.418(3)
_cell_length_c 15.372(3)
_cell_measurement_reflns_used 5057
_cell_measurement_temperature 100(2)
_cell_measurement_theta_max 29.55
_cell_measurement_theta_min 2.68
_cell_volume 1052.6(4)
_computing_cell_refinement
;
SCALEPACK (Otwinowski & Minor, 1997)
;
_computing_data_collection mar165
_computing_data_reduction
;
HKL2000 (Otwinowski & Minor, 1997)
;
_computing_molecular_graphics
;
SHELXTL (Sheldrick, 2008)
;
_computing_publication_material
;
pubCIF (Westrip, 2010)
;
_computing_structure_refinement
;
SHELXL2016 (Sheldrick, 2015)
;
_computing_structure_solution
;
SHELXS97 (Sheldrick, 2008)
;
_diffrn_ambient_temperature 100(2)
_diffrn_measured_fraction_theta_full 0.989
_diffrn_measured_fraction_theta_max 0.978
_diffrn_measurement_device_type mar165
_diffrn_measurement_method 'oscillation mode'
_diffrn_radiation_type synchrotron
_diffrn_radiation_wavelength 0.7200
_diffrn_reflns_av_R_equivalents 0.0252
_diffrn_reflns_limit_h_max 7
_diffrn_reflns_limit_h_min 0
_diffrn_reflns_limit_k_max 16
_diffrn_reflns_limit_k_min -16
_diffrn_reflns_limit_l_max 20
_diffrn_reflns_limit_l_min -20
_diffrn_reflns_number 5039
_diffrn_reflns_theta_full 25.595
_diffrn_reflns_theta_max 29.344
_diffrn_reflns_theta_min 2.685
_exptl_absorpt_coefficient_mu 0.119
_exptl_absorpt_correction_T_max 0.977
_exptl_absorpt_correction_T_min 0.965
_exptl_absorpt_correction_type multi-scan
_exptl_absorpt_process_details
;
(SCALEPACK; Otwinowski & Minor, 1997)
;
_exptl_crystal_colour 'light yelloe'
_exptl_crystal_density_diffrn 1.447
_exptl_crystal_description block
_exptl_crystal_F_000 488
_exptl_crystal_size_max 0.300
_exptl_crystal_size_mid 0.200
_exptl_crystal_size_min 0.200
_refine_diff_density_max 0.187
_refine_diff_density_min -0.223
_refine_ls_abs_structure_details
;
Refined as an inversion twin
;
_refine_ls_abs_structure_Flack 0.2(12)
_refine_ls_extinction_method none
_refine_ls_goodness_of_fit_ref 1.105
_refine_ls_hydrogen_treatment mixed
_refine_ls_matrix_type full
_refine_ls_number_parameters 164
_refine_ls_number_reflns 2721
_refine_ls_number_restraints 0
_refine_ls_restrained_S_all 1.105
_refine_ls_R_factor_all 0.0370
_refine_ls_R_factor_gt 0.0357
_refine_ls_shift/su_max 0.000
_refine_ls_shift/su_mean 0.000
_refine_ls_structure_factor_coef Fsqd
_refine_ls_weighting_details 'w=1/[\s^2^(Fo^2^)+(0.0569P)^2^+0.2819P] where P=(Fo^2^+2Fc^2^)/3'
_refine_ls_weighting_scheme calc
_refine_ls_wR_factor_gt 0.0960
_refine_ls_wR_factor_ref 0.0972
_reflns_number_gt 2624
_reflns_number_total 2721
_reflns_threshold_expression 'I > 2\s(I)'
_cod_data_source_file hb4124sup1.cif
_cod_data_source_block I
_cod_database_code 1545307
_shelx_space_group_comment
;
The symmetry employed for this shelxl refinement is uniquely defined
by the following loop, which should always be used as a source of
symmetry information in preference to the above space-group names.
They are only intended as comments.
;
_shelx_estimated_absorpt_t_min 0.965
_shelx_estimated_absorpt_t_max 0.977

loop_
_space_group_symop_operation_xyz
'x, y, z'
'-x+1/2, -y, z+1/2'
'x+1/2, -y+1/2, -z'
'-x, y+1/2, -z+1/2'

loop_
_atom_site_type_symbol
_atom_site_label
_atom_site_fract_x
_atom_site_fract_y
_atom_site_fract_z
_atom_site_U_iso_or_equiv
_atom_site_adp_type
_atom_site_calc_flag
_atom_site_occupancy
O O1 -0.1740(2) 0.64457(10) 0.46536(8) 0.0124(3) Uani d 1
O O2 -0.1669(3) 0.49448(10) 0.38500(9) 0.0145(3) Uani d 1
O O3 0.2072(3) 0.74505(10) 0.34128(9) 0.0153(3) Uani d 1
H H3 0.297(6) 0.788(2) 0.2981(18) 0.023 Uiso d 1
O O4 0.6113(3) 0.16978(11) 0.65474(10) 0.0157(3) Uani d 1
H H4 0.507(5) 0.116(2) 0.6406(18) 0.024 Uiso d 1
N N1 0.3273(3) 0.63321(11) 0.49124(9) 0.0087(3) Uani d 1
H H1A 0.282(5) 0.7061(19) 0.4913(15) 0.010 Uiso d 1
H H1B 0.499(5) 0.6282(19) 0.4830(16) 0.010 Uiso d 1
C C1 -0.0667(3) 0.57215(13) 0.42362(11) 0.0094(3) Uani d 1
C C2 0.2125(3) 0.57711(13) 0.41594(11) 0.0097(3) Uani d 1
H H2 0.276793 0.501896 0.413099 0.012 Uiso calc 1
C C3 0.2880(4) 0.63678(14) 0.33320(11) 0.0118(3) Uani d 1
H H3A 0.466456 0.634670 0.326401 0.014 Uiso calc 1
H H3B 0.213318 0.602571 0.281565 0.014 Uiso calc 1
C C4 0.2672(3) 0.59029(14) 0.58072(11) 0.0113(3) Uani d 1
H H4A 0.338442 0.638592 0.625116 0.014 Uiso calc 1
H H4B 0.088978 0.590776 0.588583 0.014 Uiso calc 1
C C5 0.3605(3) 0.47754(14) 0.59503(11) 0.0104(3) Uani d 1
C C6 0.2266(4) 0.38722(13) 0.56981(11) 0.0120(3) Uani d 1
H H6 0.077310 0.396915 0.539990 0.014 Uiso calc 1
C C7 0.3078(4) 0.28317(14) 0.58753(11) 0.0132(3) Uani d 1
H H7 0.215956 0.222503 0.569270 0.016 Uiso calc 1
C C8 0.5258(3) 0.26924(14) 0.63247(11) 0.0122(3) Uani d 1
C C9 0.6632(3) 0.35835(15) 0.65700(12) 0.0132(3) Uani d 1
H H9 0.812625 0.348687 0.686782 0.016 Uiso calc 1
C C10 0.5809(4) 0.46163(13) 0.63769(12) 0.0121(3) Uani d 1
H H10 0.676154 0.522158 0.653820 0.014 Uiso calc 1
O O5 0.4627(3) 0.88897(11) 0.23976(9) 0.0154(3) Uani d 1
H H5A 0.381(5) 0.927(2) 0.2039(19) 0.023 Uiso d 1
H H5B 0.595(6) 0.864(2) 0.2161(19) 0.023 Uiso d 1

loop_
_atom_site_aniso_label
_atom_site_aniso_U_11
_atom_site_aniso_U_22
_atom_site_aniso_U_33
_atom_site_aniso_U_12
_atom_site_aniso_U_13
_atom_site_aniso_U_23
O1 0.0082(6) 0.0102(5) 0.0188(6) 0.0008(5) 0.0009(5) -0.0022(5)
O2 0.0108(7) 0.0111(6) 0.0216(6) -0.0021(5) -0.0026(5) -0.0048(5)
O3 0.0190(7) 0.0096(5) 0.0173(6) 0.0027(5) 0.0047(5) 0.0035(5)
O4 0.0141(7) 0.0085(6) 0.0246(7) 0.0025(5) -0.0049(5) -0.0007(5)
N1 0.0074(7) 0.0066(6) 0.0122(6) -0.0005(5) 0.0002(5) 0.0003(5)
C1 0.0101(8) 0.0066(6) 0.0117(7) -0.0001(6) 0.0001(6) 0.0003(5)
C2 0.0092(8) 0.0083(6) 0.0117(7) 0.0002(6) 0.0001(6) -0.0008(5)
C3 0.0105(8) 0.0111(7) 0.0137(7) 0.0016(6) 0.0014(6) 0.0007(6)
C4 0.0112(9) 0.0114(7) 0.0113(7) 0.0008(6) 0.0007(6) 0.0003(6)
C5 0.0098(8) 0.0110(7) 0.0106(7) -0.0003(6) 0.0007(6) 0.0011(5)
C6 0.0108(9) 0.0119(7) 0.0134(7) -0.0016(6) -0.0012(6) 0.0019(6)
C7 0.0142(9) 0.0106(7) 0.0149(7) -0.0024(6) -0.0020(7) -0.0002(6)
C8 0.0126(9) 0.0112(7) 0.0127(7) 0.0009(6) 0.0015(6) -0.0004(6)
C9 0.0101(8) 0.0139(7) 0.0155(7) 0.0001(6) -0.0022(6) -0.0001(6)
C10 0.0106(8) 0.0115(7) 0.0141(7) -0.0031(6) -0.0014(6) -0.0006(6)
O5 0.0146(8) 0.0158(6) 0.0157(6) 0.0026(5) 0.0016(5) 0.0035(5)

loop_
_atom_type_symbol
_atom_type_description
_atom_type_scat_dispersion_real
_atom_type_scat_dispersion_imag
_atom_type_scat_source
C C 0.0030 0.0020 'International Tables Vol C Tables 4.2.6.8 and 6.1.1.4'
H H 0.0000 0.0000 'International Tables Vol C Tables 4.2.6.8 and 6.1.1.4'
N N 0.0060 0.0030 'International Tables Vol C Tables 4.2.6.8 and 6.1.1.4'
O O 0.0110 0.0060 'International Tables Vol C Tables 4.2.6.8 and 6.1.1.4'

loop_
_geom_angle_atom_site_label_1
_geom_angle_atom_site_label_2
_geom_angle_atom_site_label_3
_geom_angle
C3 O3 H3 107.0(16)
C8 O4 H4 112.6(18)
C2 N1 C4 116.62(14)
C2 N1 H1A 109.8(15)
C4 N1 H1A 106.3(15)
C2 N1 H1B 106.7(14)
C4 N1 H1B 108.3(15)
H1A N1 H1B 109(2)
O1 C1 O2 125.72(17)
O1 C1 C2 118.72(15)
O2 C1 C2 115.54(15)
N1 C2 C3 107.65(14)
N1 C2 C1 112.46(14)
C3 C2 C1 110.73(14)
N1 C2 H2 108.6
C3 C2 H2 108.6
C1 C2 H2 108.6
O3 C3 C2 107.47(13)
O3 C3 H3A 110.2
C2 C3 H3A 110.2
O3 C3 H3B 110.2
C2 C3 H3B 110.2
H3A C3 H3B 108.5
C5 C4 N1 112.66(14)
C5 C4 H4A 109.1
N1 C4 H4A 109.1
C5 C4 H4B 109.1
N1 C4 H4B 109.1
H4A C4 H4B 107.8
C10 C5 C6 118.48(16)
C10 C5 C4 119.83(16)
C6 C5 C4 121.64(17)
C7 C6 C5 121.34(17)
C7 C6 H6 119.3
C5 C6 H6 119.3
C6 C7 C8 119.17(16)
C6 C7 H7 120.4
C8 C7 H7 120.4
O4 C8 C9 117.56(16)
O4 C8 C7 122.21(16)
C9 C8 C7 120.23(16)
C10 C9 C8 119.76(17)
C10 C9 H9 120.1
C8 C9 H9 120.1
C9 C10 C5 120.98(16)
C9 C10 H10 119.5
C5 C10 H10 119.5
H5A O5 H5B 112(3)

loop_
_geom_bond_atom_site_label_1
_geom_bond_atom_site_label_2
_geom_bond_distance
O1 C1 1.253(2)
O2 C1 1.260(2)
O3 C3 1.422(2)
O3 H3 0.98(3)
O4 C8 1.366(2)
O4 H4 0.90(3)
N1 C2 1.492(2)
N1 C4 1.512(2)
N1 H1A 0.94(2)
N1 H1B 0.96(3)
C1 C2 1.545(3)
C2 C3 1.530(2)
C2 H2 1.0000
C3 H3A 0.9900
C3 H3B 0.9900
C4 C5 1.508(2)
C4 H4A 0.9900
C4 H4B 0.9900
C5 C10 1.395(3)
C5 C6 1.398(2)
C6 C7 1.394(2)
C6 H6 0.9500
C7 C8 1.397(3)
C7 H7 0.9500
C8 C9 1.393(2)
C9 C10 1.393(2)
C9 H9 0.9500
C10 H10 0.9500
O5 H5A 0.85(3)
O5 H5B 0.87(3)

loop_
_geom_hbond_atom_site_label_D
_geom_hbond_atom_site_label_H
_geom_hbond_atom_site_label_A
_geom_hbond_site_symmetry_A
_geom_hbond_distance_DH
_geom_hbond_distance_HA
_geom_hbond_distance_DA
_geom_hbond_angle_DHA
_geom_hbond_publ_flag
O3 H3 O5 . 0.98(3) 1.79(3) 2.759(2) 166(2) y
O4 H4 O2 3_556 0.90(3) 1.72(3) 2.624(2) 174(3) y
N1 H1A O1 3_566 0.94(2) 1.98(2) 2.8390(19) 150(2) y
N1 H1B O1 1_655 0.96(3) 1.84(3) 2.782(2) 170(2) y
C2 H2 O4 3_456 1.00 2.54 3.300(2) 132 y
C4 H4A O3 3_566 0.99 2.55 3.392(2) 143 y
O5 H5A O2 4 0.85(3) 1.99(3) 2.8380(19) 172(3) y
O5 H5B O4 2_664 0.87(3) 1.92(3) 2.785(2) 171(3) y

loop_
_geom_torsion_atom_site_label_1
_geom_torsion_atom_site_label_2
_geom_torsion_atom_site_label_3
_geom_torsion_atom_site_label_4
_geom_torsion
C4 N1 C2 C3 177.31(14)
C4 N1 C2 C1 55.06(18)
O1 C1 C2 N1 28.0(2)
O2 C1 C2 N1 -153.20(14)
O1 C1 C2 C3 -92.54(18)
O2 C1 C2 C3 86.31(18)
N1 C2 C3 O3 -59.05(18)
C1 C2 C3 O3 64.27(18)
C2 N1 C4 C5 65.0(2)
N1 C4 C5 C10 96.82(19)
N1 C4 C5 C6 -85.9(2)
C10 C5 C6 C7 0.9(3)
C4 C5 C6 C7 -176.43(16)
C5 C6 C7 C8 0.9(3)
C6 C7 C8 O4 177.55(17)
C6 C7 C8 C9 -1.8(3)
O4 C8 C9 C10 -178.43(17)
C7 C8 C9 C10 0.9(3)
C8 C9 C10 C5 0.9(3)
C6 C5 C10 C9 -1.7(3)
C4 C5 C10 C9 175.60(17)

_cod_database_fobs_code 1545307
